data_7703150
loop_
_publ_author_name
'Yang, Hua'
'Meng, Yan-Xia'
'Tian, Hai-Quan'
'Li, Da-Cheng'
'Zeng, Su-Yuan'
'Song, You'
'Dou, Jian-Min'

_publ_section_title
;
 Investigating the effect of lanthanide radius and diamagnetic linkers on
 the framework of metallacrown complexes.
;
_journal_issue 6
_journal_name_full 'Dalton transactions (Cambridge, England : 2003)'
_journal_page_first 1955
_journal_page_last 1962
_journal_paper_doi 10.1039/c9dt04383g
_journal_volume 49
_journal_year 2020
_chemical_formula_sum 'C20 H38 Cu5 Fe2 Ho N22 Na O21'
_chemical_formula_weight 1540.04
_space_group_IT_number 14
_space_group_name_Hall '-P 2ybc'
_space_group_name_H-M_alt 'P 1 21/c 1'
_symmetry_cell_setting monoclinic
_symmetry_space_group_name_H-M 'P 1 21/c 1'
_atom_sites_solution_hydrogens geom
_atom_sites_solution_primary direct
_atom_sites_solution_secondary difmap
_audit_creation_method SHELXL-97
_audit_update_record
;
2017-09-08 deposited with the CCDC.	2020-01-03 downloaded from the CCDC.
;
_cell_angle_alpha 90.00
_cell_angle_beta 127.923(3)
_cell_angle_gamma 90.00
_cell_formula_units_Z 4
_cell_length_a 17.3041(15)
_cell_length_b 14.2770(12)
_cell_length_c 26.341(2)
_cell_measurement_reflns_used 3592
_cell_measurement_temperature 298(2)
_cell_measurement_theta_max 25.767
_cell_measurement_theta_min 2.357
_cell_volume 5133.4(8)
_computing_cell_refinement 'Bruker SMART'
_computing_data_collection 'Bruker SMART'
_computing_data_reduction 'Bruker SAINT'
_computing_molecular_graphics 'Bruker SHELXTL'
_computing_publication_material 'Bruker SHELXTL'
_computing_structure_refinement 'SHELXL-97 (Sheldrick, 1997)'
_computing_structure_solution 'SHELXS-97 (Sheldrick, 1990)'
_diffrn_ambient_temperature 298(2)
_diffrn_measured_fraction_theta_full 0.998
_diffrn_measured_fraction_theta_max 0.998
_diffrn_measurement_device_type 'CCD area detector'
_diffrn_measurement_method 'phi and omega scans'
_diffrn_radiation_monochromator graphite
_diffrn_radiation_source 'fine-focus sealed tube'
_diffrn_radiation_type MoK\a
_diffrn_radiation_wavelength 0.71073
_diffrn_reflns_av_R_equivalents 0.0962
_diffrn_reflns_av_sigmaI/netI 0.1246
_diffrn_reflns_limit_h_max 20
_diffrn_reflns_limit_h_min -17
_diffrn_reflns_limit_k_max 16
_diffrn_reflns_limit_k_min -16
_diffrn_reflns_limit_l_max 31
_diffrn_reflns_limit_l_min -31
_diffrn_reflns_number 25459
_diffrn_reflns_theta_full 25.02
_diffrn_reflns_theta_max 25.02
_diffrn_reflns_theta_min 2.36
_exptl_absorpt_coefficient_mu 4.197
_exptl_absorpt_correction_T_max 0.811
_exptl_absorpt_correction_T_min 0.552
_exptl_absorpt_correction_type multi-scan
_exptl_absorpt_process_details sadabs
_exptl_crystal_colour blue
_exptl_crystal_density_diffrn 1.993
_exptl_crystal_density_method 'not measured'
_exptl_crystal_description block
_exptl_crystal_F_000 3020
_exptl_crystal_size_max 0.15
_exptl_crystal_size_mid 0.12
_exptl_crystal_size_min 0.05
_refine_diff_density_max 1.322
_refine_diff_density_min -0.964
_refine_diff_density_rms 0.156
_refine_ls_extinction_method none
_refine_ls_goodness_of_fit_ref 1.001
_refine_ls_hydrogen_treatment constr
_refine_ls_matrix_type full
_refine_ls_number_parameters 649
_refine_ls_number_reflns 9032
_refine_ls_number_restraints 7
_refine_ls_restrained_S_all 1.124
_refine_ls_R_factor_all 0.0951
_refine_ls_R_factor_gt 0.0480
_refine_ls_shift/su_max 0.001
_refine_ls_shift/su_mean 0.000
_refine_ls_structure_factor_coef Fsqd
_refine_ls_weighting_details 'calc w=1/[\s^2^(Fo^2^)+(0.0006P)^2^+0.0000P] where P=(Fo^2^+2Fc^2^)/3'
_refine_ls_weighting_scheme calc
_refine_ls_wR_factor_gt 0.0787
_refine_ls_wR_factor_ref 0.0862
_reflns_number_gt 5473
_reflns_number_total 9032
_reflns_threshold_expression >2sigma(I)
_cod_data_source_file c9dt04383g2.cif
_cod_data_source_block 150322a
_cod_depositor_comments
;
The following automatic conversions were performed:

data item '_symmetry_cell_setting' value 'Monoclinic' was changed to
'monoclinic' in accordance with the
/home/data/users/saulius/crontab/automatic-downloads/rss-feeds/RSC/lib/dictionaries/cif_core.dic
dictionary named 'cif_core.dic' version 2.4.2 last updated on
2011-04-26.

Automatic conversion script
Id: cif_fix_values 7556 2019-12-06 15:28:31Z antanas 

 Adding full bibliography for 7703149--7703156.cif.
;
_cod_original_sg_symbol_H-M 'P2(1)/c  '
_cod_database_code 7703150

loop_
_symmetry_equiv_pos_as_xyz
'x, y, z'
'-x, y+1/2, -z+1/2'
'-x, -y, -z'
'x, -y-1/2, z-1/2'

loop_
_atom_site_label
_atom_site_type_symbol
_atom_site_fract_x
_atom_site_fract_y
_atom_site_fract_z
_atom_site_U_iso_or_equiv
_atom_site_adp_type
_atom_site_occupancy
_atom_site_symmetry_multiplicity
_atom_site_calc_flag
_atom_site_refinement_flags
Cu1 Cu 0.24287(8) 0.90649(9) 0.65084(5) 0.0301(3) Uani 1 1 d .
Cu2 Cu 0.52151(8) 0.73956(8) 0.80066(5) 0.0285(3) Uani 1 1 d .
Cu3 Cu 0.71572(8) 0.92854(9) 0.97887(5) 0.0299(3) Uani 1 1 d .
Cu4 Cu 0.49487(8) 1.11913(8) 0.97352(5) 0.0297(3) Uani 1 1 d .
Cu5 Cu 0.21330(9) 1.12182(9) 0.76617(5) 0.0342(3) Uani 1 1 d .
Fe1 Fe 0.88505(10) 0.94635(10) 0.87133(6) 0.0333(4) Uani 1 1 d .
Fe2 Fe 0.31324(10) 0.92178(10) 0.48519(6) 0.0329(4) Uani 1 1 d .
Ho1 Ho 0.44508(3) 0.97528(3) 0.82998(2) 0.02203(12) Uani 1 1 d .
Na1 Na 1.0814(3) 1.2772(3) 0.93295(17) 0.0418(11) Uani 1 1 d D
O1 O 0.4224(4) 0.6836(4) 0.7149(3) 0.0279(16) Uani 1 1 d .
O2 O 0.4273(4) 0.8391(4) 0.7711(3) 0.0234(15) Uani 1 1 d .
O3 O 0.7660(4) 0.8008(4) 0.9795(3) 0.0331(17) Uani 1 1 d .
O4 O 0.5919(4) 0.8822(4) 0.9016(3) 0.0261(15) Uani 1 1 d .
O5 O 0.6308(4) 1.1180(5) 1.0504(3) 0.0307(16) Uani 1 1 d .
O6 O 0.5360(4) 1.0241(5) 0.9417(3) 0.0313(16) Uani 1 1 d .
O7 O 0.2181(5) 1.1942(5) 0.8310(3) 0.0416(19) Uani 1 1 d .
O8 O 0.3325(4) 1.0637(4) 0.8390(3) 0.0291(16) Uani 1 1 d .
O9 O 0.1327(4) 0.9952(5) 0.6031(3) 0.0324(17) Uani 1 1 d .
O10 O 0.2953(4) 0.9934(4) 0.7236(3) 0.0271(16) Uani 1 1 d .
O11 O 1.0371(6) 0.8439(6) 0.9763(4) 0.081(3) Uani 1 1 d .
O12 O 0.2961(7) 0.8951(8) 0.3738(4) 0.112(4) Uani 1 1 d .
O13 O 0.5244(4) 0.9988(4) 0.7812(3) 0.0380(18) Uani 1 1 d .
H13B H 0.5689 1.0397 0.8036 0.046 Uiso 1 1 d R
H13C H 0.4819 1.0232 0.7446 0.046 Uiso 1 1 d R
O14 O 0.4750(5) 1.1367(5) 0.8286(3) 0.045(2) Uani 1 1 d .
H14B H 0.5156 1.1456 0.8211 0.054 Uiso 1 1 d R
H14C H 0.4958 1.1632 0.8638 0.054 Uiso 1 1 d R
O15 O 0.3681(4) 0.8572(4) 0.8474(3) 0.0384(18) Uani 1 1 d .
H15B H 0.3755 0.8675 0.8819 0.046 Uiso 1 1 d R
H15C H 0.3921 0.8038 0.8500 0.046 Uiso 1 1 d R
O16 O 0.4296(5) 0.6778(5) 0.8409(3) 0.055(2) Uani 1 1 d .
H16C H 0.3841 0.6429 0.8112 0.067 Uiso 1 1 d R
H16D H 0.4602 0.6478 0.8762 0.067 Uiso 1 1 d R
O17 O -0.0135(7) 0.0336(7) 0.2887(4) 0.114(4) Uani 1 1 d .
H17C H 0.0008 0.0469 0.2639 0.136 Uiso 1 1 d R
H17D H 0.0354 0.0471 0.3270 0.136 Uiso 1 1 d R
O18 O 0.8826(12) 0.3289(10) 0.8093(10) 0.279(11) Uani 1 1 d .
H18C H 0.8731 0.3635 0.8312 0.335 Uiso 1 1 d R
H18D H 0.9123 0.3613 0.7989 0.335 Uiso 1 1 d R
O19 O 0.4537(5) 0.1359(6) 0.2853(3) 0.068(2) Uani 1 1 d .
H19C H 0.4961 0.1557 0.2814 0.082 Uiso 1 1 d R
H19D H 0.4013 0.1674 0.2605 0.082 Uiso 1 1 d R
O20 O 1.0781(5) 1.2055(6) 0.8473(3) 0.075(3) Uani 1 1 d D
H20B H 1.0680 1.1469 0.8458 0.090 Uiso 1 1 d RD
H20C H 1.1313 1.2146 0.8529 0.090 Uiso 1 1 d RD
O21 O 1.0345(5) 1.3801(5) 0.9849(3) 0.048(2) Uani 1 1 d .
H21B H 0.9939 1.4220 0.9593 0.058 Uiso 1 1 d R
H21C H 1.0843 1.4058 1.0184 0.058 Uiso 1 1 d R
C1 C 0.2632(7) 0.7218(7) 0.6145(4) 0.037(3) Uani 1 1 d .
H1A H 0.2850 0.7198 0.5883 0.044 Uiso 1 1 calc R
H1B H 0.2357 0.6611 0.6119 0.044 Uiso 1 1 calc R
C2 C 0.3485(7) 0.7420(7) 0.6830(4) 0.025(2) Uani 1 1 d .
C3 C 0.7225(7) 0.6795(7) 0.9009(4) 0.035(3) Uani 1 1 d .
H3A H 0.7810 0.6895 0.9043 0.042 Uiso 1 1 calc R
H3B H 0.7349 0.6276 0.9288 0.042 Uiso 1 1 calc R
C4 C 0.7007(7) 0.7672(7) 0.9228(4) 0.026(2) Uani 1 1 d .
C5 C 0.7863(7) 1.0454(7) 1.0897(4) 0.037(3) Uani 1 1 d .
H5A H 0.8204 1.1046 1.0995 0.045 Uiso 1 1 calc R
H5B H 0.7990 1.0224 1.1289 0.045 Uiso 1 1 calc R
C6 C 0.6789(7) 1.0608(7) 1.0399(4) 0.027(2) Uani 1 1 d .
C7 C 0.3390(7) 1.2407(7) 0.9434(4) 0.036(3) Uani 1 1 d .
H7A H 0.3421 1.3057 0.9340 0.044 Uiso 1 1 calc R
H7B H 0.2924 1.2360 0.9524 0.044 Uiso 1 1 calc R
C8 C 0.3047(7) 1.1790(7) 0.8847(5) 0.031(3) Uani 1 1 d .
C9 C 0.0556(7) 1.1104(7) 0.6282(4) 0.036(3) Uani 1 1 d .
H9A H 0.0479 1.1606 0.6006 0.043 Uiso 1 1 calc R
H9B H -0.0049 1.0747 0.6049 0.043 Uiso 1 1 calc R
C10 C 0.1398(7) 1.0476(6) 0.6469(5) 0.026(2) Uani 1 1 d .
C11 C 0.8170(7) 0.9715(7) 0.9093(5) 0.039(3) Uani 1 1 d .
C12 C 0.9490(8) 1.0669(8) 0.9032(5) 0.038(3) Uani 1 1 d .
C13 C 0.9368(7) 0.9328(8) 0.8239(5) 0.043(3) Uani 1 1 d .
C14 C 0.7786(8) 1.0195(9) 0.7966(5) 0.042(3) Uani 1 1 d .
C15 C 0.8008(8) 0.8404(8) 0.8239(5) 0.044(3) Uani 1 1 d .
C16 C 0.3200(7) 0.9429(7) 0.5615(5) 0.039(3) Uani 1 1 d .
C17 C 0.4128(8) 1.0196(8) 0.5205(5) 0.039(3) Uani 1 1 d .
C18 C 0.2124(8) 1.0201(8) 0.4469(5) 0.042(3) Uani 1 1 d .
C19 C 0.2125(8) 0.8291(8) 0.4609(5) 0.041(3) Uani 1 1 d .
C20 C 0.4138(8) 0.8270(8) 0.5394(5) 0.040(3) Uani 1 1 d .
N1 N 0.1877(5) 0.7947(5) 0.5900(3) 0.033(2) Uani 1 1 d .
H1C H 0.1361 0.7711 0.5861 0.039 Uiso 1 1 calc R
H1D H 0.1668 0.8134 0.5507 0.039 Uiso 1 1 calc R
N2 N 0.3450(5) 0.8190(5) 0.7073(3) 0.0252(19) Uani 1 1 d .
N3 N 0.6374(5) 0.6553(6) 0.8320(3) 0.037(2) Uani 1 1 d .
H3C H 0.6203 0.5951 0.8296 0.044 Uiso 1 1 calc R
H3D H 0.6556 0.6628 0.8067 0.044 Uiso 1 1 calc R
N4 N 0.6140(6) 0.8026(5) 0.8809(3) 0.027(2) Uani 1 1 d .
N5 N 0.8242(5) 0.9772(6) 1.0673(3) 0.045(2) Uani 1 1 d .
H5D H 0.8645 1.0094 1.0630 0.054 Uiso 1 1 d R
H5C H 0.8610 0.9316 1.0961 0.054 Uiso 1 1 d R
N6 N 0.6386(5) 1.0150(6) 0.9871(3) 0.0264(19) Uani 1 1 d .
N7 N 0.4371(5) 1.2095(5) 1.0005(3) 0.029(2) Uani 1 1 d .
H7C H 0.4317 1.1817 1.0288 0.035 Uiso 1 1 calc R
H7D H 0.4768 1.2595 1.0198 0.035 Uiso 1 1 calc R
N8 N 0.3658(5) 1.1149(5) 0.8953(3) 0.026(2) Uani 1 1 d .
N9 N 0.0772(5) 1.1502(6) 0.6882(3) 0.041(2) Uani 1 1 d .
H9C H 0.0344 1.1265 0.6936 0.049 Uiso 1 1 calc R
H9D H 0.0688 1.2127 0.6839 0.049 Uiso 1 1 calc R
N10 N 0.2176(6) 1.0517(5) 0.7069(3) 0.029(2) Uani 1 1 d .
N11 N 0.7786(6) 0.9834(6) 0.9306(4) 0.042(2) Uani 1 1 d .
N12 N 0.9751(6) 0.8855(7) 0.9338(4) 0.045(2) Uani 1 1 d .
N13 N 0.9838(7) 1.1402(7) 0.9209(4) 0.052(3) Uani 1 1 d .
N14 N 0.9689(7) 0.9218(8) 0.7964(4) 0.075(4) Uani 1 1 d .
N15 N 0.7191(8) 1.0668(8) 0.7558(5) 0.080(4) Uani 1 1 d .
N16 N 0.7517(7) 0.7775(7) 0.7939(5) 0.065(3) Uani 1 1 d .
N17 N 0.3236(7) 0.9548(6) 0.6062(4) 0.055(3) Uani 1 1 d .
N18 N 0.4730(7) 0.7717(7) 0.5725(4) 0.054(3) Uani 1 1 d .
N19 N 0.4685(7) 1.0794(7) 0.5403(4) 0.050(3) Uani 1 1 d .
N20 N 0.3041(6) 0.9047(7) 0.4202(4) 0.051(3) Uani 1 1 d .
N21 N 0.1581(7) 1.0798(7) 0.4264(4) 0.058(3) Uani 1 1 d .
N22 N 0.1547(7) 0.7738(7) 0.4475(5) 0.060(3) Uani 1 1 d .

loop_
_atom_site_aniso_label
_atom_site_aniso_U_11
_atom_site_aniso_U_22
_atom_site_aniso_U_33
_atom_site_aniso_U_23
_atom_site_aniso_U_13
_atom_site_aniso_U_12
Cu1 0.0304(7) 0.0238(8) 0.0269(6) -0.0034(6) 0.0128(6) 0.0016(6)
Cu2 0.0287(7) 0.0226(8) 0.0293(6) -0.0038(6) 0.0154(6) 0.0036(6)
Cu3 0.0248(7) 0.0310(8) 0.0313(7) -0.0076(6) 0.0158(6) -0.0004(6)
Cu4 0.0293(7) 0.0308(8) 0.0286(6) -0.0060(6) 0.0175(6) 0.0020(6)
Cu5 0.0317(8) 0.0369(9) 0.0314(7) -0.0037(6) 0.0180(7) 0.0066(6)
Fe1 0.0312(9) 0.0321(10) 0.0373(8) 0.0060(7) 0.0215(8) 0.0039(7)
Fe2 0.0388(10) 0.0302(10) 0.0333(8) 0.0006(7) 0.0240(8) 0.0049(8)
Ho1 0.0242(3) 0.0181(3) 0.0240(2) -0.0012(2) 0.0149(2) 0.0000(2)
Na1 0.040(3) 0.041(3) 0.048(2) 0.000(2) 0.028(2) -0.004(2)
O1 0.030(4) 0.018(4) 0.029(4) -0.001(3) 0.014(3) 0.004(3)
O2 0.021(4) 0.022(4) 0.023(3) -0.007(3) 0.011(3) 0.002(3)
O3 0.034(4) 0.030(4) 0.032(4) -0.003(3) 0.018(4) 0.004(3)
O4 0.028(4) 0.020(4) 0.026(3) -0.003(3) 0.014(3) 0.002(3)
O5 0.027(4) 0.033(5) 0.030(4) -0.005(3) 0.017(3) 0.002(3)
O6 0.027(4) 0.037(4) 0.027(3) -0.008(3) 0.015(3) 0.001(3)
O7 0.033(5) 0.056(6) 0.031(4) 0.000(4) 0.017(4) 0.014(4)
O8 0.028(4) 0.032(4) 0.022(3) -0.009(3) 0.012(3) 0.003(3)
O9 0.028(4) 0.037(5) 0.025(3) -0.001(3) 0.012(3) 0.004(3)
O10 0.026(4) 0.024(4) 0.027(3) -0.001(3) 0.014(3) 0.008(3)
O11 0.085(7) 0.091(8) 0.046(5) 0.026(5) 0.029(5) 0.059(6)
O12 0.089(8) 0.203(13) 0.062(6) -0.041(7) 0.054(6) -0.009(7)
O13 0.034(4) 0.032(5) 0.049(4) -0.001(3) 0.026(4) -0.004(3)
O14 0.066(5) 0.038(5) 0.050(4) -0.017(4) 0.045(4) -0.017(4)
O15 0.051(5) 0.027(4) 0.048(4) -0.009(3) 0.036(4) -0.001(4)
O16 0.069(6) 0.043(5) 0.038(4) 0.000(4) 0.025(4) -0.015(4)
O17 0.126(9) 0.153(11) 0.069(6) -0.014(7) 0.064(7) -0.044(8)
O18 0.36(2) 0.117(13) 0.62(3) 0.085(17) 0.44(3) 0.077(13)
O19 0.057(6) 0.084(7) 0.073(5) -0.010(5) 0.044(5) 0.002(5)
O20 0.069(6) 0.093(8) 0.085(6) -0.027(5) 0.058(5) -0.010(5)
O21 0.037(5) 0.046(5) 0.042(4) 0.004(4) 0.015(4) 0.011(4)
C1 0.038(7) 0.031(7) 0.035(6) -0.017(5) 0.020(6) -0.005(5)
C2 0.016(6) 0.027(7) 0.030(5) -0.008(5) 0.014(5) -0.008(5)
C3 0.031(7) 0.031(7) 0.037(6) -0.003(5) 0.018(6) 0.005(5)
C4 0.037(7) 0.020(6) 0.026(6) -0.002(5) 0.021(6) 0.002(5)
C5 0.030(6) 0.039(8) 0.036(6) -0.010(5) 0.016(6) 0.002(5)
C6 0.029(6) 0.025(6) 0.031(6) -0.001(5) 0.020(5) -0.007(5)
C7 0.039(7) 0.043(8) 0.032(6) -0.004(5) 0.025(6) 0.007(6)
C8 0.025(6) 0.042(8) 0.027(6) -0.007(5) 0.016(5) -0.006(5)
C9 0.028(6) 0.042(7) 0.032(6) -0.002(5) 0.016(5) 0.008(5)
C10 0.031(6) 0.013(6) 0.040(6) -0.005(5) 0.025(6) -0.008(5)
C11 0.037(7) 0.026(7) 0.055(7) 0.000(6) 0.028(6) -0.009(6)
C12 0.038(7) 0.032(7) 0.042(6) 0.000(6) 0.024(6) -0.006(6)
C13 0.028(7) 0.047(8) 0.048(7) -0.012(6) 0.020(6) -0.014(6)
C14 0.037(7) 0.052(8) 0.037(6) -0.013(6) 0.022(6) -0.005(6)
C15 0.040(8) 0.033(8) 0.066(8) 0.007(6) 0.036(7) 0.007(6)
C16 0.039(7) 0.025(7) 0.044(7) 0.010(5) 0.021(6) 0.003(5)
C17 0.055(8) 0.034(7) 0.039(6) 0.007(6) 0.034(6) 0.009(6)
C18 0.044(7) 0.036(7) 0.051(7) 0.005(6) 0.032(6) 0.006(6)
C19 0.032(7) 0.041(8) 0.047(7) 0.006(6) 0.023(6) 0.010(6)
C20 0.049(8) 0.036(8) 0.049(7) 0.006(6) 0.038(7) 0.000(6)
N1 0.029(5) 0.026(5) 0.029(4) -0.004(4) 0.010(4) -0.001(4)
N2 0.027(5) 0.024(5) 0.026(4) -0.003(4) 0.017(4) 0.004(4)
N3 0.036(6) 0.031(6) 0.039(5) -0.011(4) 0.021(5) 0.003(4)
N4 0.034(5) 0.016(5) 0.030(5) -0.005(4) 0.020(4) 0.006(4)
N5 0.021(5) 0.057(7) 0.043(5) -0.006(5) 0.012(4) 0.007(5)
N6 0.019(5) 0.030(5) 0.021(4) -0.003(4) 0.008(4) 0.001(4)
N7 0.039(5) 0.027(5) 0.025(4) -0.002(4) 0.022(4) -0.004(4)
N8 0.036(5) 0.022(5) 0.021(4) -0.008(4) 0.018(4) 0.000(4)
N9 0.035(6) 0.042(6) 0.044(5) 0.005(4) 0.023(5) 0.014(4)
N10 0.028(5) 0.025(5) 0.024(4) 0.001(4) 0.011(4) 0.008(4)
N11 0.044(6) 0.034(6) 0.066(6) 0.007(5) 0.042(5) 0.002(5)
N12 0.041(6) 0.051(7) 0.037(5) 0.003(5) 0.022(5) 0.009(5)
N13 0.052(7) 0.052(7) 0.051(6) -0.004(5) 0.030(6) -0.016(6)
N14 0.042(7) 0.135(12) 0.055(7) -0.012(7) 0.033(6) -0.006(6)
N15 0.070(8) 0.090(10) 0.057(7) 0.035(7) 0.027(7) 0.040(7)
N16 0.060(8) 0.027(7) 0.093(8) -0.009(6) 0.039(7) -0.015(5)
N17 0.077(8) 0.048(7) 0.059(6) 0.002(5) 0.052(6) 0.008(5)
N18 0.065(7) 0.037(7) 0.072(7) 0.017(6) 0.049(6) 0.018(5)
N19 0.062(7) 0.034(7) 0.062(6) -0.006(5) 0.042(6) -0.016(5)
N20 0.052(7) 0.055(7) 0.050(6) -0.004(5) 0.034(6) 0.005(5)
N21 0.066(8) 0.053(8) 0.062(6) 0.014(6) 0.043(6) 0.030(6)
N22 0.052(7) 0.053(8) 0.075(7) -0.009(6) 0.040(6) -0.007(6)

loop_
_atom_type_symbol
_atom_type_description
_atom_type_scat_dispersion_real
_atom_type_scat_dispersion_imag
_atom_type_scat_source
C C 0.0033 0.0016 'International Tables Vol C Tables 4.2.6.8 and 6.1.1.4'
H H 0.0000 0.0000 'International Tables Vol C Tables 4.2.6.8 and 6.1.1.4'
N N 0.0061 0.0033 'International Tables Vol C Tables 4.2.6.8 and 6.1.1.4'
O O 0.0106 0.0060 'International Tables Vol C Tables 4.2.6.8 and 6.1.1.4'
Na Na 0.0362 0.0249 'International Tables Vol C Tables 4.2.6.8 and 6.1.1.4'
Fe Fe 0.3463 0.8444 'International Tables Vol C Tables 4.2.6.8 and 6.1.1.4'
Cu Cu 0.3201 1.2651 'International Tables Vol C Tables 4.2.6.8 and 6.1.1.4'
Ho Ho -0.2175 4.6783 'International Tables Vol C Tables 4.2.6.8 and 6.1.1.4'

loop_
_geom_angle_atom_site_label_1
_geom_angle_atom_site_label_2
_geom_angle_atom_site_label_3
_geom_angle
_geom_angle_site_symmetry_1
_geom_angle_site_symmetry_3
N2 Cu1 O9 170.3(3) . .
N2 Cu1 O10 90.1(3) . .
O9 Cu1 O10 84.4(2) . .
N2 Cu1 N1 82.1(3) . .
O9 Cu1 N1 101.6(3) . .
O10 Cu1 N1 166.0(3) . .
N2 Cu1 N17 91.7(3) . .
O9 Cu1 N17 97.4(3) . .
O10 Cu1 N17 103.6(3) . .
N1 Cu1 N17 88.4(3) . .
N4 Cu2 O2 91.4(3) . .
N4 Cu2 O1 175.8(3) . .
O2 Cu2 O1 85.0(2) . .
N4 Cu2 N3 83.3(3) . .
O2 Cu2 N3 168.4(3) . .
O1 Cu2 N3 99.9(3) . .
N6 Cu3 O4 86.7(3) . .
N6 Cu3 N5 82.3(3) . .
O4 Cu3 N5 165.5(3) . .
N6 Cu3 O3 154.8(3) . .
O4 Cu3 O3 83.9(3) . .
N5 Cu3 O3 102.2(3) . .
N6 Cu3 N11 116.6(3) . .
O4 Cu3 N11 97.5(3) . .
N5 Cu3 N11 95.9(3) . .
O3 Cu3 N11 87.9(3) . .
N8 Cu4 O5 175.4(3) . .
N8 Cu4 O6 90.5(3) . .
O5 Cu4 O6 85.1(2) . .
N8 Cu4 N7 83.9(3) . .
O5 Cu4 N7 100.6(3) . .
O6 Cu4 N7 173.3(3) . .
N10 Cu5 O8 91.9(3) . .
N10 Cu5 O7 176.3(3) . .
O8 Cu5 O7 85.0(2) . .
N10 Cu5 N9 83.0(3) . .
O8 Cu5 N9 165.9(3) . .
O7 Cu5 N9 100.4(3) . .
N12 Fe1 C15 96.2(5) . .
N12 Fe1 C12 95.6(4) . .
C15 Fe1 C12 168.2(5) . .
N12 Fe1 C13 93.7(4) . .
C15 Fe1 C13 88.2(4) . .
C12 Fe1 C13 90.1(4) . .
N12 Fe1 C14 179.4(5) . .
C15 Fe1 C14 84.2(5) . .
C12 Fe1 C14 84.1(4) . .
C13 Fe1 C14 85.8(4) . .
N12 Fe1 C11 94.6(4) . .
C15 Fe1 C11 91.3(4) . .
C12 Fe1 C11 88.7(4) . .
C13 Fe1 C11 171.7(4) . .
C14 Fe1 C11 85.9(4) . .
N20 Fe2 C17 95.4(4) . .
N20 Fe2 C19 93.6(4) . .
C17 Fe2 C19 170.8(4) . .
N20 Fe2 C16 178.3(4) . .
C17 Fe2 C16 85.6(4) . .
C19 Fe2 C16 85.4(4) . .
N20 Fe2 C20 97.5(4) . .
C17 Fe2 C20 91.1(4) . .
C19 Fe2 C20 89.1(4) . .
C16 Fe2 C20 83.9(4) . .
N20 Fe2 C18 94.9(4) . .
C17 Fe2 C18 88.8(5) . .
C19 Fe2 C18 89.1(4) . .
C16 Fe2 C18 83.7(4) . .
C20 Fe2 C18 167.6(4) . .
O15 Ho1 O14 148.5(2) . .
O15 Ho1 O2 71.5(2) . .
O14 Ho1 O2 136.5(2) . .
O15 Ho1 O10 88.3(2) . .
O14 Ho1 O10 88.1(2) . .
O2 Ho1 O10 73.30(19) . .
O15 Ho1 O13 141.0(2) . .
O14 Ho1 O13 69.8(2) . .
O2 Ho1 O13 69.8(2) . .
O10 Ho1 O13 85.6(2) . .
O15 Ho1 O4 84.5(2) . .
O14 Ho1 O4 114.3(2) . .
O2 Ho1 O4 73.39(19) . .
O10 Ho1 O4 146.50(19) . .
O13 Ho1 O4 79.8(2) . .
O15 Ho1 O6 89.6(2) . .
O14 Ho1 O6 75.8(2) . .
O2 Ho1 O6 138.4(2) . .
O10 Ho1 O6 144.7(2) . .
O13 Ho1 O6 116.5(2) . .
O4 Ho1 O6 68.10(19) . .
O15 Ho1 O8 76.8(2) . .
O14 Ho1 O8 72.2(2) . .
O2 Ho1 O8 133.62(19) . .
O10 Ho1 O8 72.80(18) . .
O13 Ho1 O8 136.6(2) . .
O4 Ho1 O8 136.13(18) . .
O6 Ho1 O8 72.38(19) . .
O20 Na1 O3 94.5(3) . 3_777
O20 Na1 O21 159.1(3) . .
O3 Na1 O21 106.3(2) 3_777 .
O20 Na1 N13 85.6(3) . .
O3 Na1 N13 91.0(3) 3_777 .
O21 Na1 N13 96.4(3) . .
O20 Na1 N21 89.5(3) . 4_686
O3 Na1 N21 97.2(3) 3_777 4_686
O21 Na1 N21 85.5(3) . 4_686
N13 Na1 N21 170.8(3) . 4_686
C2 O1 Cu2 107.1(5) . .
N2 O2 Cu2 108.3(4) . .
N2 O2 Ho1 124.9(5) . .
Cu2 O2 Ho1 126.8(3) . .
C4 O3 Cu3 105.1(6) . .
C4 O3 Na1 126.0(6) . 3_777
Cu3 O3 Na1 128.8(3) . 3_777
N4 O4 Cu3 106.9(4) . .
N4 O4 Ho1 122.9(4) . .
Cu3 O4 Ho1 125.4(3) . .
C6 O5 Cu4 107.8(5) . .
N6 O6 Cu4 107.6(4) . .
N6 O6 Ho1 122.8(4) . .
Cu4 O6 Ho1 125.8(3) . .
C8 O7 Cu5 105.4(6) . .
N8 O8 Cu5 108.3(5) . .
N8 O8 Ho1 122.0(4) . .
Cu5 O8 Ho1 123.3(2) . .
C10 O9 Cu1 105.9(5) . .
N10 O10 Cu1 106.7(4) . .
N10 O10 Ho1 124.9(4) . .
Cu1 O10 Ho1 126.2(3) . .
Ho1 O13 H13B 107.3 . .
Ho1 O13 H13C 106.4 . .
H13B O13 H13C 106.7 . .
Ho1 O14 H14B 111.6 . .
Ho1 O14 H14C 111.4 . .
H14B O14 H14C 109.4 . .
Ho1 O15 H15B 110.7 . .
Ho1 O15 H15C 110.5 . .
H15B O15 H15C 108.9 . .
H16C O16 H16D 108.4 . .
H17C O17 H17D 108.4 . .
H18C O18 H18D 108.0 . .
H19C O19 H19D 108.8 . .
Na1 O20 H20B 110.1 . .
Na1 O20 H20C 111.7 . .
H20B O20 H20C 109.1 . .
Na1 O21 H21B 111.8 . .
Na1 O21 H21C 111.4 . .
H21B O21 H21C 109.7 . .
N1 C1 C2 110.1(8) . .
N1 C1 H1A 109.6 . .
C2 C1 H1A 109.6 . .
N1 C1 H1B 109.6 . .
C2 C1 H1B 109.6 . .
H1A C1 H1B 108.1 . .
N2 C2 O1 123.3(8) . .
N2 C2 C1 116.7(9) . .
O1 C2 C1 120.0(8) . .
N3 C3 C4 110.9(8) . .
N3 C3 H3A 109.5 . .
C4 C3 H3A 109.5 . .
N3 C3 H3B 109.5 . .
C4 C3 H3B 109.5 . .
H3A C3 H3B 108.0 . .
O3 C4 N4 124.8(9) . .
O3 C4 C3 120.1(9) . .
N4 C4 C3 115.1(8) . .
N5 C5 C6 111.3(7) . .
N5 C5 H5A 109.4 . .
C6 C5 H5A 109.4 . .
N5 C5 H5B 109.4 . .
C6 C5 H5B 109.4 . .
H5A C5 H5B 108.0 . .
N6 C6 O5 123.4(9) . .
N6 C6 C5 115.5(8) . .
O5 C6 C5 121.1(8) . .
N7 C7 C8 109.8(8) . .
N7 C7 H7A 109.7 . .
C8 C7 H7A 109.7 . .
N7 C7 H7B 109.7 . .
C8 C7 H7B 109.7 . .
H7A C7 H7B 108.2 . .
N8 C8 O7 126.6(9) . .
N8 C8 C7 115.3(9) . .
O7 C8 C7 118.1(9) . .
N9 C9 C10 108.5(7) . .
N9 C9 H9A 110.0 . .
C10 C9 H9A 110.0 . .
N9 C9 H9B 110.0 . .
C10 C9 H9B 110.0 . .
H9A C9 H9B 108.4 . .
N10 C10 O9 124.0(8) . .
N10 C10 C9 115.9(8) . .
O9 C10 C9 120.1(8) . .
N11 C11 Fe1 178.3(10) . .
N13 C12 Fe1 177.5(10) . .
N14 C13 Fe1 177.7(11) . .
N15 C14 Fe1 175.6(11) . .
N16 C15 Fe1 177.1(10) . .
N17 C16 Fe2 179.5(11) . .
N19 C17 Fe2 177.5(10) . .
N21 C18 Fe2 176.6(12) . .
N22 C19 Fe2 178.8(13) . .
N18 C20 Fe2 178.3(9) . .
C1 N1 Cu1 110.4(5) . .
C1 N1 H1C 109.6 . .
Cu1 N1 H1C 109.6 . .
C1 N1 H1D 109.6 . .
Cu1 N1 H1D 109.6 . .
H1C N1 H1D 108.1 . .
C2 N2 O2 116.3(7) . .
C2 N2 Cu1 118.2(6) . .
O2 N2 Cu1 124.5(5) . .
C3 N3 Cu2 110.0(5) . .
C3 N3 H3C 109.7 . .
Cu2 N3 H3C 109.7 . .
C3 N3 H3D 109.7 . .
Cu2 N3 H3D 109.7 . .
H3C N3 H3D 108.2 . .
C4 N4 O4 115.5(7) . .
C4 N4 Cu2 119.9(6) . .
O4 N4 Cu2 124.2(5) . .
C5 N5 Cu3 111.2(5) . .
C5 N5 H5D 106.4 . .
Cu3 N5 H5D 105.9 . .
C5 N5 H5C 113.5 . .
Cu3 N5 H5C 113.4 . .
H5D N5 H5C 105.8 . .
C6 N6 O6 115.7(7) . .
C6 N6 Cu3 119.7(6) . .
O6 N6 Cu3 124.1(5) . .
C7 N7 Cu4 110.1(5) . .
C7 N7 H7C 109.6 . .
Cu4 N7 H7C 109.6 . .
C7 N7 H7D 109.6 . .
Cu4 N7 H7D 109.6 . .
H7C N7 H7D 108.2 . .
C8 N8 O8 112.8(7) . .
C8 N8 Cu4 118.3(7) . .
O8 N8 Cu4 127.0(5) . .
C9 N9 Cu5 112.4(5) . .
C9 N9 H9C 109.1 . .
Cu5 N9 H9C 109.1 . .
C9 N9 H9D 109.1 . .
Cu5 N9 H9D 109.1 . .
H9C N9 H9D 107.9 . .
C10 N10 O10 115.5(7) . .
C10 N10 Cu5 119.3(6) . .
O10 N10 Cu5 124.8(5) . .
C11 N11 Cu3 150.7(9) . .
O11 N12 Fe1 179.3(9) . .
C12 N13 Na1 156.2(9) . .
C16 N17 Cu1 140.5(9) . .
O12 N20 Fe2 178.0(10) . .
C18 N21 Na1 154.7(9) . 4_485

loop_
_geom_bond_atom_site_label_1
_geom_bond_atom_site_label_2
_geom_bond_distance
_geom_bond_site_symmetry_2
Cu1 N2 1.914(7) .
Cu1 O9 1.968(6) .
Cu1 O10 1.975(6) .
Cu1 N1 2.037(7) .
Cu1 N17 2.415(9) .
Cu2 N4 1.919(7) .
Cu2 O2 1.929(6) .
Cu2 O1 1.981(6) .
Cu2 N3 2.029(7) .
Cu3 N6 1.926(7) .
Cu3 O4 1.952(6) .
Cu3 N5 2.015(7) .
Cu3 O3 2.016(6) .
Cu3 N11 2.263(8) .
Cu4 N8 1.892(7) .
Cu4 O5 1.943(6) .
Cu4 O6 1.946(6) .
Cu4 N7 2.010(7) .
Cu5 N10 1.894(7) .
Cu5 O8 1.940(6) .
Cu5 O7 1.953(6) .
Cu5 N9 1.996(7) .
Fe1 N12 1.655(9) .
Fe1 C15 1.934(12) .
Fe1 C12 1.936(12) .
Fe1 C13 1.944(11) .
Fe1 C14 1.975(12) .
Fe1 C11 1.991(11) .
Fe2 N20 1.638(9) .
Fe2 C17 1.952(12) .
Fe2 C19 1.957(12) .
Fe2 C16 1.963(11) .
Fe2 C20 1.961(12) .
Fe2 C18 1.967(11) .
Ho1 O15 2.362(6) .
Ho1 O14 2.368(7) .
Ho1 O2 2.386(5) .
Ho1 O10 2.389(5) .
Ho1 O13 2.411(6) .
Ho1 O4 2.427(6) .
Ho1 O6 2.435(5) .
Ho1 O8 2.452(6) .
Na1 O20 2.446(7) .
Na1 O3 2.460(7) 3_777
Na1 O21 2.460(7) .
Na1 N13 2.475(10) .
Na1 N21 2.498(10) 4_686
O1 C2 1.310(10) .
O2 N2 1.412(8) .
O3 C4 1.290(10) .
O3 Na1 2.460(7) 3_777
O4 N4 1.412(8) .
O5 C6 1.310(10) .
O6 N6 1.410(8) .
O7 C8 1.300(10) .
O8 N8 1.421(8) .
O9 C10 1.314(10) .
O10 N10 1.403(8) .
O11 N12 1.132(9) .
O12 N20 1.151(9) .
O13 H13B 0.8499 .
O13 H13C 0.8499 .
O14 H14B 0.8498 .
O14 H14C 0.8499 .
O15 H15B 0.8497 .
O15 H15C 0.8500 .
O16 H16C 0.8500 .
O16 H16D 0.8496 .
O17 H17C 0.8511 .
O17 H17D 0.8495 .
O18 H18C 0.8497 .
O18 H18D 0.8500 .
O19 H19C 0.8499 .
O19 H19D 0.8499 .
O20 H20B 0.8499 .
O20 H20C 0.8501 .
O21 H21B 0.8500 .
O21 H21C 0.8500 .
C1 N1 1.473(11) .
C1 C2 1.497(11) .
C1 H1A 0.9700 .
C1 H1B 0.9700 .
C2 N2 1.292(11) .
C3 N3 1.516(11) .
C3 C4 1.519(12) .
C3 H3A 0.9700 .
C3 H3B 0.9700 .
C4 N4 1.299(10) .
C5 N5 1.484(11) .
C5 C6 1.491(12) .
C5 H5A 0.9700 .
C5 H5B 0.9700 .
C6 N6 1.287(10) .
C7 N7 1.484(10) .
C7 C8 1.546(12) .
C7 H7A 0.9700 .
C7 H7B 0.9700 .
C8 N8 1.292(11) .
C9 N9 1.494(10) .
C9 C10 1.514(12) .
C9 H9A 0.9700 .
C9 H9B 0.9700 .
C10 N10 1.304(10) .
C11 N11 1.114(11) .
C12 N13 1.153(12) .
C13 N14 1.162(11) .
C14 N15 1.145(12) .
C15 N16 1.151(12) .
C16 N17 1.154(11) .
C17 N19 1.146(12) .
C18 N21 1.130(12) .
C19 N22 1.146(12) .
C20 N18 1.155(12) .
N1 H1C 0.9000 .
N1 H1D 0.9000 .
N3 H3C 0.9000 .
N3 H3D 0.9000 .
N5 H5D 0.9002 .
N5 H5C 0.8999 .
N7 H7C 0.9000 .
N7 H7D 0.9000 .
N9 H9C 0.9000 .
N9 H9D 0.9000 .
N21 Na1 2.498(10) 4_485

loop_
_geom_hbond_atom_site_label_D
_geom_hbond_atom_site_label_H
_geom_hbond_atom_site_label_A
_geom_hbond_distance_DH
_geom_hbond_distance_HA
_geom_hbond_distance_DA
_geom_hbond_angle_DHA
_geom_hbond_site_symmetry_A
O13 H13B O1 0.85 2.14 2.775(9) 131.5 2_656
O13 H13C N3 0.85 2.60 3.386(10) 154.0 2_656
O14 H14C N18 0.85 2.09 2.902(11) 158.4 2_656
O14 H14B O1 0.85 1.89 2.722(8) 164.5 2_656
O15 H15B O5 0.85 1.86 2.704(8) 169.9 3_677
O16 H16C N15 0.85 1.90 2.750(12) 179.0 2_646
O16 H16D N19 0.85 1.99 2.844(11) 178.9 2_646
O17 H17C N14 0.85 2.00 2.855(13) 178.7 3_666
O17 H17D N21 0.85 2.18 3.028(13) 178.1 1_545
O18 H18C O9 0.85 2.60 3.433(17) 167.5 2_646
O18 H18D O17 0.85 2.10 2.928(16) 165.4 4_666
O19 H19C O2 0.85 2.43 3.215(9) 153.0 3_666
O19 H19C N2 0.85 2.60 3.427(10) 164.3 3_666
O19 H19C O1 0.85 2.66 3.355(10) 139.4 3_666
O19 H19D N16 0.85 2.24 3.065(12) 163.6 3_666
O20 H20B N5 0.85 2.57 3.169(12) 128.4 3_777
O20 H20C O7 0.85 1.93 2.713(8) 152.3 1_655
O21 H21B O9 0.85 2.04 2.864(9) 162.3 2_656
N1 H1C N13 0.90 2.71 3.565(12) 158.4 2_646
N5 H5C O20 0.90 2.29 3.169(12) 166.3 3_777
N3 H3C N17 0.90 2.41 3.155(12) 140.7 2_646
N7 H7D N19 0.90 2.39 3.127(12) 139.5 4_586
N9 H9C O17 0.90 2.40 3.048(13) 128.6 3_566
O15 H15C O16 0.85 1.98 2.819(9) 170.6 .
N1 H1D N22 0.90 2.66 3.444(12) 146.7 .
N3 H3D N16 0.90 2.50 3.224(13) 137.7 .

loop_
_geom_torsion_atom_site_label_1
_geom_torsion_atom_site_label_2
_geom_torsion_atom_site_label_3
_geom_torsion_atom_site_label_4
_geom_torsion
_geom_torsion_site_symmetry_1
_geom_torsion_site_symmetry_4
O2 Cu2 O1 C2 1.8(6) . .
N3 Cu2 O1 C2 -167.5(6) . .
N4 Cu2 O2 N2 176.5(5) . .
O1 Cu2 O2 N2 -1.4(5) . .
N3 Cu2 O2 N2 113.8(13) . .
N4 Cu2 O2 Ho1 -2.5(4) . .
O1 Cu2 O2 Ho1 179.6(4) . .
N3 Cu2 O2 Ho1 -65.2(14) . .
O15 Ho1 O2 N2 89.4(6) . .
O14 Ho1 O2 N2 -72.9(6) . .
O10 Ho1 O2 N2 -4.5(5) . .
O13 Ho1 O2 N2 -95.9(6) . .
O4 Ho1 O2 N2 179.1(6) . .
O6 Ho1 O2 N2 156.5(5) . .
O8 Ho1 O2 N2 40.1(6) . .
O15 Ho1 O2 Cu2 -91.7(4) . .
O14 Ho1 O2 Cu2 105.9(4) . .
O10 Ho1 O2 Cu2 174.3(4) . .
O13 Ho1 O2 Cu2 83.0(3) . .
O4 Ho1 O2 Cu2 -2.1(3) . .
O6 Ho1 O2 Cu2 -24.7(5) . .
O8 Ho1 O2 Cu2 -141.1(3) . .
N6 Cu3 O3 C4 84.3(8) . .
O4 Cu3 O3 C4 15.5(6) . .
N5 Cu3 O3 C4 -177.8(6) . .
N11 Cu3 O3 C4 -82.2(6) . .
N6 Cu3 O3 Na1 -96.4(7) . 3_777
O4 Cu3 O3 Na1 -165.2(4) . 3_777
N5 Cu3 O3 Na1 1.5(5) . 3_777
N11 Cu3 O3 Na1 97.1(4) . 3_777
N6 Cu3 O4 N4 -173.0(5) . .
N5 Cu3 O4 N4 -132.4(12) . .
O3 Cu3 O4 N4 -16.4(5) . .
N11 Cu3 O4 N4 70.6(5) . .
N6 Cu3 O4 Ho1 31.1(3) . .
N5 Cu3 O4 Ho1 71.6(13) . .
O3 Cu3 O4 Ho1 -172.4(3) . .
N11 Cu3 O4 Ho1 -85.3(4) . .
O15 Ho1 O4 N4 81.2(6) . .
O14 Ho1 O4 N4 -125.2(5) . .
O2 Ho1 O4 N4 8.9(5) . .
O10 Ho1 O4 N4 2.6(8) . .
O13 Ho1 O4 N4 -62.9(5) . .
O6 Ho1 O4 N4 172.9(6) . .
O8 Ho1 O4 N4 145.6(5) . .
O15 Ho1 O4 Cu3 -126.5(3) . .
O14 Ho1 O4 Cu3 27.1(4) . .
O2 Ho1 O4 Cu3 161.2(4) . .
O10 Ho1 O4 Cu3 154.9(3) . .
O13 Ho1 O4 Cu3 89.4(3) . .
O6 Ho1 O4 Cu3 -34.8(3) . .
O8 Ho1 O4 Cu3 -62.0(4) . .
O6 Cu4 O5 C6 3.7(6) . .
N7 Cu4 O5 C6 180.0(6) . .
N8 Cu4 O6 N6 173.1(5) . .
O5 Cu4 O6 N6 -5.8(5) . .
N8 Cu4 O6 Ho1 15.0(4) . .
O5 Cu4 O6 Ho1 -163.8(4) . .
O15 Ho1 O6 N6 113.8(6) . .
O14 Ho1 O6 N6 -94.4(6) . .
O2 Ho1 O6 N6 53.0(7) . .
O10 Ho1 O6 N6 -159.7(5) . .
O13 Ho1 O6 N6 -36.0(6) . .
O4 Ho1 O6 N6 29.5(5) . .
O8 Ho1 O6 N6 -169.9(6) . .
O15 Ho1 O6 Cu4 -91.3(4) . .
O14 Ho1 O6 Cu4 60.5(4) . .
O2 Ho1 O6 Cu4 -152.1(3) . .
O10 Ho1 O6 Cu4 -4.8(6) . .
O13 Ho1 O6 Cu4 118.9(3) . .
O4 Ho1 O6 Cu4 -175.6(4) . .
O8 Ho1 O6 Cu4 -15.0(3) . .
O8 Cu5 O7 C8 12.1(6) . .
N9 Cu5 O7 C8 178.9(6) . .
N10 Cu5 O8 N8 167.7(5) . .
O7 Cu5 O8 N8 -10.3(5) . .
N9 Cu5 O8 N8 -123.9(11) . .
N10 Cu5 O8 Ho1 15.2(4) . .
O7 Cu5 O8 Ho1 -162.8(4) . .
N9 Cu5 O8 Ho1 83.6(12) . .
O15 Ho1 O8 N8 104.1(6) . .
O14 Ho1 O8 N8 -70.0(5) . .
O2 Ho1 O8 N8 151.7(5) . .
O10 Ho1 O8 N8 -163.6(6) . .
O13 Ho1 O8 N8 -100.0(6) . .
O4 Ho1 O8 N8 36.8(7) . .
O6 Ho1 O8 N8 10.3(5) . .
O15 Ho1 O8 Cu5 -107.1(4) . .
O14 Ho1 O8 Cu5 78.8(4) . .
O2 Ho1 O8 Cu5 -59.5(5) . .
O10 Ho1 O8 Cu5 -14.8(3) . .
O13 Ho1 O8 Cu5 48.8(5) . .
O4 Ho1 O8 Cu5 -174.4(3) . .
O6 Ho1 O8 Cu5 159.1(4) . .
O10 Cu1 O9 C10 -15.8(5) . .
N1 Cu1 O9 C10 151.4(6) . .
N17 Cu1 O9 C10 -118.8(6) . .
N2 Cu1 O10 N10 -156.8(5) . .
O9 Cu1 O10 N10 15.2(5) . .
N1 Cu1 O10 N10 -100.7(12) . .
N17 Cu1 O10 N10 111.4(5) . .
N2 Cu1 O10 Ho1 7.0(4) . .
O9 Cu1 O10 Ho1 179.0(4) . .
N1 Cu1 O10 Ho1 63.1(12) . .
N17 Cu1 O10 Ho1 -84.8(4) . .
O15 Ho1 O10 N10 86.8(6) . .
O14 Ho1 O10 N10 -61.9(6) . .
O2 Ho1 O10 N10 158.0(6) . .
O13 Ho1 O10 N10 -131.8(6) . .
O4 Ho1 O10 N10 164.2(5) . .
O6 Ho1 O10 N10 -0.1(8) . .
O8 Ho1 O10 N10 10.1(6) . .
O15 Ho1 O10 Cu1 -74.2(3) . .
O14 Ho1 O10 Cu1 137.1(4) . .
O2 Ho1 O10 Cu1 -3.0(3) . .
O13 Ho1 O10 Cu1 67.2(3) . .
O4 Ho1 O10 Cu1 3.2(6) . .
O6 Ho1 O10 Cu1 -161.0(3) . .
O8 Ho1 O10 Cu1 -150.9(4) . .
Cu2 O1 C2 N2 -2.1(11) . .
Cu2 O1 C2 C1 176.8(7) . .
N1 C1 C2 N2 -3.6(12) . .
N1 C1 C2 O1 177.4(8) . .
Cu3 O3 C4 N4 -12.1(11) . .
Na1 O3 C4 N4 168.6(7) 3_777 .
Cu3 O3 C4 C3 168.2(7) . .
Na1 O3 C4 C3 -11.2(12) 3_777 .
N3 C3 C4 O3 -177.5(8) . .
N3 C3 C4 N4 2.8(12) . .
Cu4 O5 C6 N6 -0.5(11) . .
Cu4 O5 C6 C5 179.0(7) . .
N5 C5 C6 N6 -1.1(12) . .
N5 C5 C6 O5 179.4(8) . .
Cu5 O7 C8 N8 -13.2(12) . .
Cu5 O7 C8 C7 168.8(7) . .
N7 C7 C8 N8 -0.9(12) . .
N7 C7 C8 O7 177.3(8) . .
Cu1 O9 C10 N10 14.5(10) . .
Cu1 O9 C10 C9 -167.6(7) . .
N9 C9 C10 N10 -10.3(12) . .
N9 C9 C10 O9 171.6(8) . .
C2 C1 N1 Cu1 13.1(10) . .
N2 Cu1 N1 C1 -14.0(6) . .
O9 Cu1 N1 C1 175.1(6) . .
O10 Cu1 N1 C1 -70.9(14) . .
N17 Cu1 N1 C1 77.9(7) . .
O1 C2 N2 O2 1.0(13) . .
C1 C2 N2 O2 -177.9(7) . .
O1 C2 N2 Cu1 170.0(6) . .
C1 C2 N2 Cu1 -8.9(11) . .
Cu2 O2 N2 C2 0.7(9) . .
Ho1 O2 N2 C2 179.7(6) . .
Cu2 O2 N2 Cu1 -167.5(4) . .
Ho1 O2 N2 Cu1 11.5(8) . .
O10 Cu1 N2 C2 -178.6(7) . .
N1 Cu1 N2 C2 13.2(7) . .
N17 Cu1 N2 C2 -75.0(7) . .
O10 Cu1 N2 O2 -10.6(6) . .
N1 Cu1 N2 O2 -178.8(6) . .
N17 Cu1 N2 O2 93.0(6) . .
C4 C3 N3 Cu2 -7.6(9) . .
N4 Cu2 N3 C3 7.7(6) . .
O2 Cu2 N3 C3 71.1(15) . .
O1 Cu2 N3 C3 -175.1(6) . .
O3 C4 N4 O4 -1.8(13) . .
C3 C4 N4 O4 178.0(7) . .
O3 C4 N4 Cu2 -175.6(7) . .
C3 C4 N4 Cu2 4.1(11) . .
Cu3 O4 N4 C4 15.1(9) . .
Ho1 O4 N4 C4 171.8(6) . .
Cu3 O4 N4 Cu2 -171.3(4) . .
Ho1 O4 N4 Cu2 -14.6(8) . .
O2 Cu2 N4 C4 -176.6(7) . .
N3 Cu2 N4 C4 -7.0(7) . .
O2 Cu2 N4 O4 10.1(6) . .
N3 Cu2 N4 O4 179.7(7) . .
C6 C5 N5 Cu3 -1.4(10) . .
N6 Cu3 N5 C5 2.3(7) . .
O4 Cu3 N5 C5 -38.6(17) . .
O3 Cu3 N5 C5 -152.4(6) . .
N11 Cu3 N5 C5 118.5(7) . .
O5 C6 N6 O6 -4.8(13) . .
C5 C6 N6 O6 175.7(7) . .
O5 C6 N6 Cu3 -177.1(7) . .
C5 C6 N6 Cu3 3.4(11) . .
Cu4 O6 N6 C6 7.2(9) . .
Ho1 O6 N6 C6 166.0(6) . .
Cu4 O6 N6 Cu3 179.2(4) . .
Ho1 O6 N6 Cu3 -22.0(8) . .
O4 Cu3 N6 C6 167.2(7) . .
N5 Cu3 N6 C6 -3.3(7) . .
O3 Cu3 N6 C6 99.1(9) . .
N11 Cu3 N6 C6 -96.1(7) . .
O4 Cu3 N6 O6 -4.4(6) . .
N5 Cu3 N6 O6 -175.0(7) . .
O3 Cu3 N6 O6 -72.6(9) . .
N11 Cu3 N6 O6 92.3(7) . .
C8 C7 N7 Cu4 11.4(9) . .
N8 Cu4 N7 C7 -13.9(6) . .
O5 Cu4 N7 C7 165.3(6) . .
O7 C8 N8 O8 5.0(14) . .
C7 C8 N8 O8 -177.0(7) . .
O7 C8 N8 Cu4 170.5(7) . .
C7 C8 N8 Cu4 -11.5(11) . .
Cu5 O8 N8 C8 6.4(9) . .
Ho1 O8 N8 C8 159.3(6) . .
Cu5 O8 N8 Cu4 -157.5(4) . .
Ho1 O8 N8 Cu4 -4.7(9) . .
O6 Cu4 N8 C8 -169.0(7) . .
N7 Cu4 N8 C8 14.8(7) . .
O6 Cu4 N8 O8 -5.8(7) . .
N7 Cu4 N8 O8 178.0(7) . .
C10 C9 N9 Cu5 8.6(10) . .
N10 Cu5 N9 C9 -4.4(7) . .
O8 Cu5 N9 C9 -73.8(14) . .
O7 Cu5 N9 C9 174.4(7) . .
O9 C10 N10 O10 -1.7(13) . .
C9 C10 N10 O10 -179.8(7) . .
O9 C10 N10 Cu5 -174.5(7) . .
C9 C10 N10 Cu5 7.4(11) . .
Cu1 O10 N10 C10 -12.0(9) . .
Ho1 O10 N10 C10 -176.1(6) . .
Cu1 O10 N10 Cu5 160.3(4) . .
Ho1 O10 N10 Cu5 -3.8(9) . .
O8 Cu5 N10 C10 165.1(7) . .
N9 Cu5 N10 C10 -1.7(7) . .
O8 Cu5 N10 O10 -6.9(7) . .
N9 Cu5 N10 O10 -173.8(7) . .
N6 Cu3 N11 C11 -170.8(17) . .
O4 Cu3 N11 C11 -80.7(18) . .
N5 Cu3 N11 C11 104.9(18) . .
O3 Cu3 N11 C11 2.8(17) . .
O20 Na1 N13 C12 12(2) . .
O3 Na1 N13 C12 -82(2) 3_777 .
O21 Na1 N13 C12 171(2) . .
N2 Cu1 N17 C16 100.7(13) . .
O9 Cu1 N17 C16 -82.8(13) . .
O10 Cu1 N17 C16 -168.7(13) . .
N1 Cu1 N17 C16 18.7(13) . .

loop_
_platon_squeeze_void_nr
_platon_squeeze_void_average_x
_platon_squeeze_void_average_y
_platon_squeeze_void_average_z
_platon_squeeze_void_volume
_platon_squeeze_void_count_electrons
_platon_squeeze_void_content
1 0.302 0.092 0.340 41 5 ' '
2 0.882 0.211 0.709 52 11 ' '
3 0.882 0.288 0.209 52 11 ' '
4 0.302 0.407 0.840 41 5 ' '
5 0.698 0.592 0.160 41 5 ' '
6 0.118 0.711 0.791 52 11 ' '
7 0.118 0.788 0.291 52 11 ' '
8 0.698 0.907 0.660 41 5 ' '
